data_2002924
loop_
_publ_author_name
'Yang, H.W.'
'Craven, B.M.'

_publ_section_title
;
 Charge Density Study of 2-Pyridone
;
_journal_issue 6
_journal_name_full 'Acta Crystallographica Section B'
_journal_page_first 912
_journal_page_last 920
_journal_paper_doi 10.1107/S0108768198006545
_journal_volume 54
_journal_year 1998
_chemical_formula_moiety 'C5 H5 N1 O1'
_chemical_formula_sum 'C5 H5 N O'
_symmetry_cell_setting orthorhombic
_symmetry_space_group_name_Hall 'P 2ac 2ab'
_symmetry_space_group_name_H-M 'P 21 21 21'
_cell_angle_alpha 90.0
_cell_angle_beta 90.0
_cell_angle_gamma 90.0
_cell_formula_units_Z 1
_cell_length_a 13.585(2)
_cell_length_b 5.806(3)
_cell_length_c 5.603(2)
_cell_volume 441.9(3)
_diffrn_radiation_type MoK\a
_diffrn_radiation_wavelength 0.71073
_cod_data_source_file bk0048.cif
_cod_data_source_block bk0048a
_cod_original_formula_sum 'C5 H5 N1 O1'
_cod_database_code 2002924

loop_
_atom_site_label
_atom_site_fract_x
_atom_site_fract_y
_atom_site_fract_z
_atom_site_U_iso_or_equiv
N1 -.19120(10) .21460(10) -.17780(10) ?
C2 -.13760(10) .20960(10) .03110(10) ?
O2 -.15080(10) .0516(2) .1793(2) ?
C3 -.06890(10) .39580(10) .05980(10) ?
C4 -.06150(10) .56680(10) -.10770(10) ?
C5 -.12070(10) .56430(10) -.31560(10) ?
C6 -.18410(10) .38390(10) -.34520(10) ?
H1 -.241 .083 -.208 ?
H3 -.022 .404 .217 ?
H4 -.008 .704 -.082 ?
H5 -.116 .698 -.451 ?
H6 -.234 .361 -.494 ?
